data_4080061
loop_
_publ_author_name
'Eller, Christina'
'Kehr, Gerald'
'Daniliuc, Constantin G.'
'Fr\"ohlich, Roland'
'Erker, Gerhard'

_publ_section_title
;
 Facile 1,1-Carboboration Reactions of Acetylenic Thioethers
;
_journal_issue 2
_journal_name_full Organometallics
_journal_page_first 384
_journal_paper_doi 10.1021/om400016t
_journal_volume 32
_journal_year 2013
_chemical_formula_sum 'C37 H16 B F15 S'
_chemical_formula_weight 788.37
_chemical_name_systematic
; 
 ? 
;
_space_group_IT_number 2
_symmetry_cell_setting triclinic
_symmetry_space_group_name_Hall '-P 1'
_symmetry_space_group_name_H-M 'P -1'
_atom_sites_solution_hydrogens geom
_atom_sites_solution_primary direct
_atom_sites_solution_secondary difmap
_audit_creation_method SHELXL-97
_cell_angle_alpha 82.695(7)
_cell_angle_beta 79.436(5)
_cell_angle_gamma 71.080(5)
_cell_formula_units_Z 2
_cell_length_a 11.3791(5)
_cell_length_b 11.8170(15)
_cell_length_c 15.399(2)
_cell_measurement_reflns_used 5939
_cell_measurement_temperature 223(2)
_cell_measurement_theta_max 68.25
_cell_measurement_theta_min 0.88
_cell_volume 1920.5(4)
_computing_cell_refinement 'Collect (Nonius B.V., 1998)'
_computing_data_collection 'Collect (Nonius B.V., 1998)'
_computing_data_reduction 'Denzo-SMN (Otwinowski & Minor, 1997)'
_computing_molecular_graphics 'XP (BrukerAXS, 2000)'
_computing_publication_material 'SHELXL-97 (Sheldrick, 1997)'
_computing_structure_refinement 'SHELXL-97 (Sheldrick, 1997)'
_computing_structure_solution 'SHELXS-97 (Sheldrick, 1990)'
_diffrn_ambient_temperature 223(2)
_diffrn_measured_fraction_theta_full 0.965
_diffrn_measured_fraction_theta_max 0.965
_diffrn_measurement_device_type 'Nonius KappaCCD APEXII'
_diffrn_measurement_method '\w and \f scans'
_diffrn_radiation_monochromator graphite
_diffrn_radiation_source 'fine-focus sealed tube'
_diffrn_radiation_type CuK\a
_diffrn_radiation_wavelength 1.54178
_diffrn_reflns_av_R_equivalents 0.051
_diffrn_reflns_av_sigmaI/netI 0.0335
_diffrn_reflns_limit_h_max 13
_diffrn_reflns_limit_h_min 0
_diffrn_reflns_limit_k_max 14
_diffrn_reflns_limit_k_min -12
_diffrn_reflns_limit_l_max 18
_diffrn_reflns_limit_l_min -17
_diffrn_reflns_number 25952
_diffrn_reflns_theta_full 66.74
_diffrn_reflns_theta_max 66.74
_diffrn_reflns_theta_min 2.93
_exptl_absorpt_coefficient_mu 1.647
_exptl_absorpt_correction_T_max 0.9222
_exptl_absorpt_correction_T_min 0.7671
_exptl_absorpt_correction_type multi-scan
_exptl_absorpt_process_details 'Denzo (Otwinowski, Borek, Majewski & Minor, 2003)'
_exptl_crystal_colour colourless
_exptl_crystal_density_diffrn 1.363
_exptl_crystal_density_method 'not measured'
_exptl_crystal_description plate
_exptl_crystal_F_000 788
_exptl_crystal_size_max 0.17
_exptl_crystal_size_mid 0.15
_exptl_crystal_size_min 0.05
_refine_diff_density_max 0.263
_refine_diff_density_min -0.225
_refine_diff_density_rms 0.052
_refine_ls_extinction_method none
_refine_ls_goodness_of_fit_ref 1.072
_refine_ls_hydrogen_treatment constr
_refine_ls_matrix_type full
_refine_ls_number_parameters 488
_refine_ls_number_reflns 6563
_refine_ls_number_restraints 6
_refine_ls_restrained_S_all 1.079
_refine_ls_R_factor_all 0.0614
_refine_ls_R_factor_gt 0.0519
_refine_ls_shift/su_max 0.000
_refine_ls_shift/su_mean 0.000
_refine_ls_structure_factor_coef Fsqd
_refine_ls_weighting_details 'calc w=1/[\s^2^(Fo^2^)+(0.0834P)^2^+0.5300P] where P=(Fo^2^+2Fc^2^)/3'
_refine_ls_weighting_scheme calc
_refine_ls_wR_factor_gt 0.1419
_refine_ls_wR_factor_ref 0.1489
_reflns_number_gt 5299
_reflns_number_total 6563
_reflns_threshold_expression >2sigma(I)
_cod_data_source_file om400016t_si_006.cif
_cod_data_source_block erk6692
_cod_original_sg_symbol_H-M P-1
_cod_database_code 4080061

loop_
_symmetry_equiv_pos_as_xyz
'x, y, z'
'-x, -y, -z'

loop_
_atom_site_label
_atom_site_type_symbol
_atom_site_fract_x
_atom_site_fract_y
_atom_site_fract_z
_atom_site_U_iso_or_equiv
_atom_site_adp_type
_atom_site_occupancy
_atom_site_symmetry_multiplicity
_atom_site_calc_flag
_atom_site_refinement_flags
S1 S 0.67603(5) 0.69432(5) 0.20453(4) 0.04868(17) Uani 1 1 d .
B1 B 0.8326(2) 0.8861(2) 0.18842(17) 0.0449(6) Uani 1 1 d .
C1 C 0.7183(2) 0.7467(2) 0.29554(15) 0.0454(5) Uani 1 1 d .
C2 C 0.7859(2) 0.8228(2) 0.28298(14) 0.0436(5) Uani 1 1 d .
C3 C 0.7690(2) 0.8633(2) 0.11040(15) 0.0498(5) Uani 1 1 d .
H3 H 0.7771 0.9124 0.0581 0.060 Uiso 1 1 calc R
C4 C 0.7065(2) 0.7864(2) 0.10726(16) 0.0512(6) Uani 1 1 d .
C5 C 0.6634(2) 0.7616(3) 0.02862(18) 0.0637(7) Uani 1 1 d .
C6 C 0.6262(3) 0.6679(4) 0.0254(2) 0.0832(10) Uani 1 1 d .
H6A H 0.6261 0.6124 0.0748 0.100 Uiso 1 1 calc R
H6B H 0.5997 0.6566 -0.0263 0.100 Uiso 1 1 calc R
C7 C 0.6662(5) 0.8523(4) -0.0501(2) 0.1018(13) Uani 1 1 d .
H7A H 0.6307 0.8327 -0.0967 0.153 Uiso 1 1 calc R
H7B H 0.7524 0.8503 -0.0718 0.153 Uiso 1 1 calc R
H7C H 0.6173 0.9319 -0.0322 0.153 Uiso 1 1 calc R
C11 C 0.5082(2) 0.7439(2) 0.23185(15) 0.0470(5) Uani 1 1 d .
C12 C 0.4502(2) 0.6571(2) 0.25951(18) 0.0580(6) Uani 1 1 d .
H12 H 0.4972 0.5754 0.2609 0.070 Uiso 1 1 calc R
C13 C 0.3208(2) 0.6927(3) 0.28534(19) 0.0630(7) Uani 1 1 d .
H13 H 0.2796 0.6349 0.3051 0.076 Uiso 1 1 calc R
C14 C 0.2533(2) 0.8121(3) 0.28202(17) 0.0615(7) Uani 1 1 d .
H14 H 0.1658 0.8357 0.2996 0.074 Uiso 1 1 calc R
C15 C 0.3122(2) 0.8977(3) 0.25322(19) 0.0624(7) Uani 1 1 d .
H15 H 0.2647 0.9793 0.2505 0.075 Uiso 1 1 calc R
C16 C 0.4414(2) 0.8646(2) 0.22818(17) 0.0552(6) Uani 1 1 d .
H16 H 0.4826 0.9227 0.2092 0.066 Uiso 1 1 calc R
C21 C 0.6759(2) 0.6850(2) 0.37973(16) 0.0489(5) Uani 1 1 d .
C22 C 0.7353(3) 0.5633(3) 0.3984(2) 0.0685(7) Uani 1 1 d .
H22 H 0.8035 0.5208 0.3585 0.082 Uiso 1 1 calc R
C23 C 0.6933(3) 0.5053(3) 0.4760(3) 0.0888(11) Uani 1 1 d .
H23 H 0.7325 0.4230 0.4886 0.107 Uiso 1 1 calc R
C24 C 0.5955(3) 0.5674(3) 0.5340(2) 0.0872(10) Uani 1 1 d .
H24 H 0.5684 0.5276 0.5868 0.105 Uiso 1 1 calc R
C25 C 0.5355(3) 0.6872(3) 0.5169(2) 0.0802(9) Uani 1 1 d .
H25 H 0.4677 0.7290 0.5574 0.096 Uiso 1 1 calc R
C26 C 0.5760(2) 0.7455(3) 0.43935(18) 0.0609(7) Uani 1 1 d .
H26 H 0.5351 0.8274 0.4271 0.073 Uiso 1 1 calc R
C31 C 0.8185(2) 0.8518(2) 0.36594(14) 0.0436(5) Uani 1 1 d .
F32 F 0.63143(13) 1.01500(14) 0.38767(10) 0.0662(4) Uani 1 1 d .
C32 C 0.7430(2) 0.9492(2) 0.41228(15) 0.0503(5) Uani 1 1 d .
F33 F 0.70092(17) 1.07913(17) 0.52679(11) 0.0829(5) Uani 1 1 d .
C33 C 0.7762(2) 0.9834(2) 0.48424(16) 0.0572(6) Uani 1 1 d .
F34 F 0.92128(17) 0.95097(18) 0.58243(11) 0.0810(5) Uani 1 1 d .
C34 C 0.8880(3) 0.9177(3) 0.51300(16) 0.0578(6) Uani 1 1 d .
F35 F 1.07386(15) 0.75677(18) 0.49660(11) 0.0809(5) Uani 1 1 d .
C35 C 0.9639(2) 0.8204(3) 0.46961(16) 0.0562(6) Uani 1 1 d .
F36 F 1.00767(13) 0.69101(13) 0.35736(10) 0.0620(4) Uani 1 1 d .
C36 C 0.9290(2) 0.7877(2) 0.39764(15) 0.0475(5) Uani 1 1 d .
C41 C 0.7951(2) 1.0310(2) 0.20259(15) 0.0488(5) Uani 1 1 d .
F42 F 0.60089(13) 1.07763(14) 0.14835(10) 0.0629(4) Uani 1 1 d .
C42 C 0.6829(2) 1.1135(2) 0.18280(16) 0.0537(6) Uani 1 1 d .
F43 F 0.53653(18) 1.30820(16) 0.17521(14) 0.0905(6) Uani 1 1 d .
C43 C 0.6458(3) 1.2329(3) 0.1973(2) 0.0690(8) Uani 1 1 d .
C44 C 0.7204(3) 1.2762(3) 0.2365(3) 0.0829(10) Uani 1 1 d .
F44 F 0.6860(3) 1.39287(17) 0.2513(2) 0.1245(9) Uani 1 1 d .
F45 F 0.9043(2) 1.23986(17) 0.29770(17) 0.1083(8) Uani 1 1 d U
C45 C 0.8307(3) 1.1989(3) 0.2594(2) 0.0751(8) Uani 1 1 d .
F46 F 0.97489(14) 1.00898(13) 0.26758(10) 0.0626(4) Uani 1 1 d .
C46 C 0.8653(3) 1.0798(2) 0.24210(17) 0.0555(6) Uani 1 1 d .
C51 C 0.9844(2) 0.8217(2) 0.15255(14) 0.0460(5) Uani 1 1 d .
F52 F 1.02833(15) 0.99995(14) 0.08775(10) 0.0663(4) Uani 1 1 d .
C52 C 1.0660(2) 0.8800(2) 0.10378(15) 0.0517(6) Uani 1 1 d .
F53 F 1.26344(17) 0.88489(19) 0.02445(12) 0.0852(5) Uani 1 1 d .
C53 C 1.1890(3) 0.8217(3) 0.06885(17) 0.0620(7) Uani 1 1 d .
F54 F 1.35499(15) 0.6419(2) 0.04577(14) 0.0914(6) Uani 1 1 d .
C54 C 1.2359(2) 0.6995(3) 0.07940(18) 0.0631(7) Uani 1 1 d .
F55 F 1.20388(16) 0.51591(16) 0.13679(13) 0.0791(5) Uani 1 1 d .
C55 C 1.1598(2) 0.6363(2) 0.12551(18) 0.0585(6) Uani 1 1 d .
F56 F 0.96725(13) 0.62632(13) 0.19837(10) 0.0598(4) Uani 1 1 d .
C56 C 1.0372(2) 0.6973(2) 0.15928(15) 0.0500(5) Uani 1 1 d .

loop_
_atom_site_aniso_label
_atom_site_aniso_U_11
_atom_site_aniso_U_22
_atom_site_aniso_U_33
_atom_site_aniso_U_23
_atom_site_aniso_U_13
_atom_site_aniso_U_12
S1 0.0414(3) 0.0482(3) 0.0574(3) -0.0124(2) -0.0069(2) -0.0123(2)
B1 0.0449(13) 0.0452(14) 0.0464(13) -0.0036(11) -0.0094(11) -0.0147(11)
C1 0.0401(11) 0.0409(12) 0.0526(12) -0.0056(9) -0.0082(9) -0.0074(10)
C2 0.0385(11) 0.0437(12) 0.0437(11) -0.0063(9) -0.0068(9) -0.0047(9)
C3 0.0466(12) 0.0542(14) 0.0462(12) -0.0062(10) -0.0061(10) -0.0118(11)
C4 0.0436(12) 0.0601(15) 0.0508(13) -0.0155(11) -0.0049(10) -0.0141(11)
C5 0.0503(14) 0.088(2) 0.0567(15) -0.0264(14) -0.0068(11) -0.0200(14)
C6 0.0743(19) 0.124(3) 0.0691(18) -0.0410(19) -0.0009(14) -0.048(2)
C7 0.130(3) 0.126(3) 0.066(2) -0.004(2) -0.046(2) -0.046(3)
C11 0.0438(12) 0.0492(13) 0.0499(12) -0.0070(10) -0.0088(10) -0.0151(10)
C12 0.0514(14) 0.0506(14) 0.0697(16) -0.0031(12) -0.0100(12) -0.0127(11)
C13 0.0503(14) 0.0709(18) 0.0708(17) 0.0069(13) -0.0103(12) -0.0267(14)
C14 0.0426(12) 0.0805(19) 0.0570(14) -0.0028(13) -0.0092(11) -0.0127(13)
C15 0.0480(14) 0.0611(16) 0.0710(17) -0.0106(13) -0.0078(12) -0.0057(12)
C16 0.0477(13) 0.0507(14) 0.0664(15) -0.0079(11) -0.0066(11) -0.0140(11)
C21 0.0434(12) 0.0476(13) 0.0551(13) 0.0011(10) -0.0107(10) -0.0131(10)
C22 0.0584(16) 0.0550(16) 0.0816(19) 0.0064(14) -0.0063(14) -0.0097(13)
C23 0.081(2) 0.0611(19) 0.107(3) 0.0289(18) -0.015(2) -0.0114(17)
C24 0.081(2) 0.087(2) 0.080(2) 0.0277(18) -0.0053(17) -0.0239(19)
C25 0.0706(18) 0.087(2) 0.0686(18) 0.0113(16) 0.0054(15) -0.0195(17)
C26 0.0533(14) 0.0546(15) 0.0621(15) 0.0037(12) 0.0010(12) -0.0076(12)
C31 0.0413(11) 0.0449(12) 0.0442(11) -0.0031(9) -0.0071(9) -0.0126(10)
F32 0.0520(8) 0.0689(10) 0.0661(9) -0.0167(7) -0.0190(7) 0.0069(7)
C32 0.0433(12) 0.0524(13) 0.0491(12) -0.0069(10) -0.0111(10) -0.0031(10)
F33 0.0789(11) 0.0839(12) 0.0742(10) -0.0390(9) -0.0174(8) 0.0063(9)
C33 0.0556(14) 0.0604(15) 0.0499(13) -0.0167(11) -0.0072(11) -0.0059(12)
F34 0.0812(11) 0.1051(13) 0.0615(9) -0.0289(9) -0.0261(8) -0.0184(10)
C34 0.0597(15) 0.0707(17) 0.0460(13) -0.0125(12) -0.0156(11) -0.0170(13)
F35 0.0570(9) 0.0999(13) 0.0768(10) -0.0151(9) -0.0336(8) 0.0039(9)
C35 0.0437(12) 0.0700(17) 0.0518(13) -0.0037(12) -0.0149(10) -0.0095(12)
F36 0.0527(8) 0.0575(9) 0.0654(9) -0.0142(7) -0.0125(7) 0.0026(7)
C36 0.0440(12) 0.0465(13) 0.0477(12) -0.0032(10) -0.0075(10) -0.0078(10)
C41 0.0523(13) 0.0467(13) 0.0454(12) -0.0014(10) -0.0113(10) -0.0112(11)
F42 0.0501(8) 0.0650(9) 0.0737(9) -0.0020(7) -0.0184(7) -0.0139(7)
C42 0.0549(14) 0.0532(14) 0.0522(13) 0.0009(11) -0.0133(11) -0.0145(11)
F43 0.0778(11) 0.0611(10) 0.1165(15) -0.0010(10) -0.0333(11) 0.0083(9)
C43 0.0645(17) 0.0529(16) 0.0803(19) 0.0004(13) -0.0212(14) -0.0021(13)
C44 0.095(2) 0.0440(15) 0.108(2) -0.0109(15) -0.038(2) -0.0058(16)
F44 0.145(2) 0.0445(10) 0.186(3) -0.0274(13) -0.0726(19) 0.0014(11)
F45 0.1353(18) 0.0632(11) 0.1492(19) -0.0219(11) -0.0796(15) -0.0247(11)
C45 0.092(2) 0.0502(16) 0.093(2) -0.0100(14) -0.0399(18) -0.0190(15)
F46 0.0673(9) 0.0531(8) 0.0728(9) -0.0040(7) -0.0330(7) -0.0138(7)
C46 0.0627(15) 0.0438(13) 0.0608(14) -0.0022(11) -0.0228(12) -0.0109(11)
C51 0.0448(12) 0.0555(14) 0.0402(11) -0.0054(9) -0.0077(9) -0.0177(11)
F52 0.0738(10) 0.0651(10) 0.0628(9) 0.0097(7) -0.0104(7) -0.0304(8)
C52 0.0569(14) 0.0558(15) 0.0461(12) 0.0024(10) -0.0117(11) -0.0224(12)
F53 0.0706(10) 0.1111(15) 0.0789(11) 0.0085(10) 0.0049(8) -0.0495(10)
C53 0.0569(15) 0.085(2) 0.0503(13) -0.0031(13) 0.0002(11) -0.0359(15)
F54 0.0502(9) 0.1128(15) 0.0977(13) -0.0204(11) 0.0171(8) -0.0176(9)
C54 0.0453(13) 0.082(2) 0.0588(15) -0.0131(13) 0.0022(11) -0.0178(13)
F55 0.0642(9) 0.0626(10) 0.0962(12) -0.0200(9) 0.0071(8) -0.0052(8)
C55 0.0520(14) 0.0580(16) 0.0605(15) -0.0146(12) -0.0015(11) -0.0101(12)
F56 0.0533(8) 0.0493(8) 0.0735(9) -0.0127(7) 0.0070(7) -0.0174(6)
C56 0.0454(12) 0.0552(14) 0.0498(12) -0.0110(10) 0.0011(10) -0.0177(11)

loop_
_atom_type_symbol
_atom_type_description
_atom_type_scat_dispersion_real
_atom_type_scat_dispersion_imag
_atom_type_scat_source
C C 0.0181 0.0091 'International Tables Vol C Tables 4.2.6.8 and 6.1.1.4'
H H 0.0000 0.0000 'International Tables Vol C Tables 4.2.6.8 and 6.1.1.4'
B B 0.0090 0.0039 'International Tables Vol C Tables 4.2.6.8 and 6.1.1.4'
F F 0.0727 0.0534 'International Tables Vol C Tables 4.2.6.8 and 6.1.1.4'
S S 0.3331 0.5567 'International Tables Vol C Tables 4.2.6.8 and 6.1.1.4'

loop_
_geom_angle_atom_site_label_1
_geom_angle_atom_site_label_2
_geom_angle_atom_site_label_3
_geom_angle
C4 S1 C11 103.84(11)
C4 S1 C1 107.86(11)
C11 S1 C1 100.25(10)
C3 B1 C2 111.39(19)
C3 B1 C41 111.68(19)
C2 B1 C41 106.46(18)
C3 B1 C51 101.38(18)
C2 B1 C51 111.97(18)
C41 B1 C51 114.07(19)
C2 C1 C21 128.5(2)
C2 C1 S1 122.02(18)
C21 C1 S1 109.34(16)
C1 C2 C31 114.9(2)
C1 C2 B1 126.5(2)
C31 C2 B1 118.63(19)
C4 C3 B1 130.8(2)
C4 C3 H3 114.6
B1 C3 H3 114.6
C3 C4 C5 127.1(2)
C3 C4 S1 119.12(18)
C5 C4 S1 113.7(2)
C6 C5 C4 123.6(3)
C6 C5 C7 121.4(3)
C4 C5 C7 115.0(3)
C5 C6 H6A 120.0
C5 C6 H6B 120.0
H6A C6 H6B 120.0
C5 C7 H7A 109.5
C5 C7 H7B 109.5
H7A C7 H7B 109.5
C5 C7 H7C 109.5
H7A C7 H7C 109.5
H7B C7 H7C 109.5
C12 C11 C16 122.0(2)
C12 C11 S1 117.16(18)
C16 C11 S1 120.84(19)
C11 C12 C13 118.7(2)
C11 C12 H12 120.7
C13 C12 H12 120.7
C14 C13 C12 120.1(3)
C14 C13 H13 120.0
C12 C13 H13 120.0
C13 C14 C15 120.7(2)
C13 C14 H14 119.7
C15 C14 H14 119.7
C14 C15 C16 120.4(3)
C14 C15 H15 119.8
C16 C15 H15 119.8
C11 C16 C15 118.3(3)
C11 C16 H16 120.9
C15 C16 H16 120.9
C26 C21 C22 119.1(2)
C26 C21 C1 121.0(2)
C22 C21 C1 119.9(2)
C23 C22 C21 119.7(3)
C23 C22 H22 120.1
C21 C22 H22 120.1
C24 C23 C22 119.9(3)
C24 C23 H23 120.0
C22 C23 H23 120.0
C23 C24 C25 121.3(3)
C23 C24 H24 119.4
C25 C24 H24 119.4
C24 C25 C26 119.1(3)
C24 C25 H25 120.4
C26 C25 H25 120.4
C21 C26 C25 120.8(3)
C21 C26 H26 119.6
C25 C26 H26 119.6
C36 C31 C32 115.9(2)
C36 C31 C2 122.2(2)
C32 C31 C2 121.81(19)
F32 C32 C33 117.2(2)
F32 C32 C31 120.0(2)
C33 C32 C31 122.8(2)
F33 C33 C34 119.6(2)
F33 C33 C32 120.9(2)
C34 C33 C32 119.4(2)
F34 C34 C35 121.0(2)
F34 C34 C33 119.7(2)
C35 C34 C33 119.3(2)
F35 C35 C34 119.7(2)
F35 C35 C36 119.9(2)
C34 C35 C36 120.4(2)
F36 C36 C35 117.8(2)
F36 C36 C31 120.0(2)
C35 C36 C31 122.2(2)
C46 C41 C42 113.4(2)
C46 C41 B1 123.8(2)
C42 C41 B1 122.5(2)
F42 C42 C43 115.5(2)
F42 C42 C41 120.3(2)
C43 C42 C41 124.3(2)
F43 C43 C42 121.1(3)
F43 C43 C44 119.4(3)
C42 C43 C44 119.5(3)
F44 C44 C45 120.5(3)
F44 C44 C43 120.5(3)
C45 C44 C43 119.0(3)
F45 C45 C44 119.7(3)
F45 C45 C46 120.9(3)
C44 C45 C46 119.4(3)
F46 C46 C45 115.8(2)
F46 C46 C41 119.8(2)
C45 C46 C41 124.3(2)
C52 C51 C56 113.0(2)
C52 C51 B1 125.6(2)
C56 C51 B1 120.9(2)
F52 C52 C53 115.5(2)
F52 C52 C51 120.7(2)
C53 C52 C51 123.8(2)
F53 C53 C54 119.5(3)
F53 C53 C52 120.2(3)
C54 C53 C52 120.2(2)
F54 C54 C53 120.8(3)
F54 C54 C55 120.2(3)
C53 C54 C55 119.0(2)
F55 C55 C54 120.0(2)
F55 C55 C56 120.6(2)
C54 C55 C56 119.3(3)
F56 C56 C55 114.7(2)
F56 C56 C51 120.6(2)
C55 C56 C51 124.6(2)

loop_
_geom_bond_atom_site_label_1
_geom_bond_atom_site_label_2
_geom_bond_distance
S1 C4 1.786(3)
S1 C11 1.792(2)
S1 C1 1.800(2)
B1 C3 1.602(3)
B1 C2 1.631(3)
B1 C41 1.658(4)
B1 C51 1.664(3)
C1 C2 1.337(3)
C1 C21 1.485(3)
C2 C31 1.502(3)
C3 C4 1.332(4)
C3 H3 0.9400
C4 C5 1.481(3)
C5 C6 1.317(5)
C5 C7 1.515(5)
C6 H6A 0.9400
C6 H6B 0.9400
C7 H7A 0.9700
C7 H7B 0.9700
C7 H7C 0.9700
C11 C12 1.376(4)
C11 C16 1.381(4)
C12 C13 1.389(4)
C12 H12 0.9400
C13 C14 1.370(4)
C13 H13 0.9400
C14 C15 1.373(4)
C14 H14 0.9400
C15 C16 1.386(4)
C15 H15 0.9400
C16 H16 0.9400
C21 C26 1.379(4)
C21 C22 1.394(4)
C22 C23 1.387(5)
C22 H22 0.9400
C23 C24 1.359(5)
C23 H23 0.9400
C24 C25 1.373(5)
C24 H24 0.9400
C25 C26 1.381(4)
C25 H25 0.9400
C26 H26 0.9400
C31 C36 1.381(3)
C31 C32 1.384(3)
F32 C32 1.349(3)
C32 C33 1.378(3)
F33 C33 1.341(3)
C33 C34 1.377(4)
F34 C34 1.339(3)
C34 C35 1.362(4)
F35 C35 1.344(3)
C35 C36 1.380(3)
F36 C36 1.343(3)
C41 C46 1.382(3)
C41 C42 1.390(3)
F42 C42 1.351(3)
C42 C43 1.371(4)
F43 C43 1.347(3)
C43 C44 1.377(5)
C44 F44 1.343(4)
C44 C45 1.368(4)
F45 C45 1.341(3)
C45 C46 1.380(4)
F46 C46 1.352(3)
C51 C52 1.389(3)
C51 C56 1.395(3)
F52 C52 1.345(3)
C52 C53 1.385(4)
F53 C53 1.345(3)
C53 C54 1.367(4)
F54 C54 1.342(3)
C54 C55 1.368(4)
F55 C55 1.346(3)
C55 C56 1.383(4)
F56 C56 1.352(3)

loop_
_geom_torsion_atom_site_label_1
_geom_torsion_atom_site_label_2
_geom_torsion_atom_site_label_3
_geom_torsion_atom_site_label_4
_geom_torsion
C4 S1 C1 C2 -13.3(2)
C11 S1 C1 C2 -121.62(19)
C4 S1 C1 C21 171.24(15)
C11 S1 C1 C21 62.96(17)
C21 C1 C2 C31 -2.3(3)
S1 C1 C2 C31 -176.80(15)
C21 C1 C2 B1 178.6(2)
S1 C1 C2 B1 4.1(3)
C3 B1 C2 C1 9.2(3)
C41 B1 C2 C1 131.2(2)
C51 B1 C2 C1 -103.5(2)
C3 B1 C2 C31 -169.83(19)
C41 B1 C2 C31 -47.9(2)
C51 B1 C2 C31 77.4(2)
C2 B1 C3 C4 -14.0(4)
C41 B1 C3 C4 -132.9(3)
C51 B1 C3 C4 105.2(3)
B1 C3 C4 C5 -172.3(2)
B1 C3 C4 S1 3.8(4)
C11 S1 C4 C3 115.3(2)
C1 S1 C4 C3 9.5(2)
C11 S1 C4 C5 -68.1(2)
C1 S1 C4 C5 -173.88(18)
C3 C4 C5 C6 165.1(3)
S1 C4 C5 C6 -11.2(4)
C3 C4 C5 C7 -14.3(4)
S1 C4 C5 C7 169.4(3)
C4 S1 C11 C12 139.0(2)
C1 S1 C11 C12 -109.6(2)
C4 S1 C11 C16 -43.4(2)
C1 S1 C11 C16 68.1(2)
C16 C11 C12 C13 -0.7(4)
S1 C11 C12 C13 176.9(2)
C11 C12 C13 C14 0.7(4)
C12 C13 C14 C15 0.0(4)
C13 C14 C15 C16 -0.9(4)
C12 C11 C16 C15 -0.1(4)
S1 C11 C16 C15 -177.63(19)
C14 C15 C16 C11 0.9(4)
C2 C1 C21 C26 76.6(3)
S1 C1 C21 C26 -108.3(2)
C2 C1 C21 C22 -105.0(3)
S1 C1 C21 C22 70.1(3)
C26 C21 C22 C23 0.1(4)
C1 C21 C22 C23 -178.4(3)
C21 C22 C23 C24 -0.7(5)
C22 C23 C24 C25 0.8(6)
C23 C24 C25 C26 -0.3(6)
C22 C21 C26 C25 0.4(4)
C1 C21 C26 C25 178.9(3)
C24 C25 C26 C21 -0.4(5)
C1 C2 C31 C36 92.2(3)
B1 C2 C31 C36 -88.6(3)
C1 C2 C31 C32 -91.9(3)
B1 C2 C31 C32 87.3(3)
C36 C31 C32 F32 -178.1(2)
C2 C31 C32 F32 5.8(4)
C36 C31 C32 C33 1.7(4)
C2 C31 C32 C33 -174.5(2)
F32 C32 C33 F33 -0.9(4)
C31 C32 C33 F33 179.3(3)
F32 C32 C33 C34 178.8(2)
C31 C32 C33 C34 -1.0(4)
F33 C33 C34 F34 -0.8(4)
C32 C33 C34 F34 179.5(3)
F33 C33 C34 C35 179.8(3)
C32 C33 C34 C35 0.2(4)
F34 C34 C35 F35 -0.2(4)
C33 C34 C35 F35 179.2(3)
F34 C34 C35 C36 -179.4(2)
C33 C34 C35 C36 -0.1(4)
F35 C35 C36 F36 0.6(4)
C34 C35 C36 F36 179.9(2)
F35 C35 C36 C31 -178.4(2)
C34 C35 C36 C31 0.9(4)
C32 C31 C36 F36 179.4(2)
C2 C31 C36 F36 -4.4(3)
C32 C31 C36 C35 -1.7(4)
C2 C31 C36 C35 174.5(2)
C3 B1 C41 C46 -157.7(2)
C2 B1 C41 C46 80.6(3)
C51 B1 C41 C46 -43.4(3)
C3 B1 C41 C42 28.4(3)
C2 B1 C41 C42 -93.4(3)
C51 B1 C41 C42 142.6(2)
C46 C41 C42 F42 -176.4(2)
B1 C41 C42 F42 -1.9(4)
C46 C41 C42 C43 2.4(4)
B1 C41 C42 C43 176.9(3)
F42 C42 C43 F43 -2.2(4)
C41 C42 C43 F43 179.0(3)
F42 C42 C43 C44 176.6(3)
C41 C42 C43 C44 -2.2(5)
F43 C43 C44 F44 -1.2(5)
C42 C43 C44 F44 180.0(3)
F43 C43 C44 C45 179.5(3)
C42 C43 C44 C45 0.7(5)
F44 C44 C45 F45 0.7(6)
C43 C44 C45 F45 -180.0(3)
F44 C44 C45 C46 -178.8(3)
C43 C44 C45 C46 0.5(6)
F45 C45 C46 F46 1.2(5)
C44 C45 C46 F46 -179.3(3)
F45 C45 C46 C41 -179.7(3)
C44 C45 C46 C41 -0.2(5)
C42 C41 C46 F46 177.9(2)
B1 C41 C46 F46 3.4(4)
C42 C41 C46 C45 -1.2(4)
B1 C41 C46 C45 -175.6(3)
C3 B1 C51 C52 94.1(3)
C2 B1 C51 C52 -147.0(2)
C41 B1 C51 C52 -26.1(3)
C3 B1 C51 C56 -76.8(2)
C2 B1 C51 C56 42.1(3)
C41 B1 C51 C56 163.0(2)
C56 C51 C52 F52 177.3(2)
B1 C51 C52 F52 5.7(3)
C56 C51 C52 C53 -2.9(3)
B1 C51 C52 C53 -174.4(2)
F52 C52 C53 F53 1.8(3)
C51 C52 C53 F53 -178.1(2)
F52 C52 C53 C54 -178.4(2)
C51 C52 C53 C54 1.8(4)
F53 C53 C54 F54 -0.2(4)
C52 C53 C54 F54 179.9(2)
F53 C53 C54 C55 179.3(2)
C52 C53 C54 C55 -0.6(4)
F54 C54 C55 F55 -0.5(4)
C53 C54 C55 F55 -180.0(2)
F54 C54 C55 C56 -179.7(2)
C53 C54 C55 C56 0.8(4)
F55 C55 C56 F56 -3.6(4)
C54 C55 C56 F56 175.6(2)
F55 C55 C56 C51 178.5(2)
C54 C55 C56 C51 -2.3(4)
C52 C51 C56 F56 -174.6(2)
B1 C51 C56 F56 -2.7(3)
C52 C51 C56 C55 3.2(3)
B1 C51 C56 C55 175.1(2)

loop_
_platon_squeeze_void_nr
_platon_squeeze_void_average_x
_platon_squeeze_void_average_y
_platon_squeeze_void_average_z
_platon_squeeze_void_volume
_platon_squeeze_void_count_electrons
_platon_squeeze_void_content
1 0.000 0.500 0.039 377 108 ' '
